data_2211125
loop_
_publ_author_name
'Lin, Jian-Li'
'Hu, Lin-Jing'
'Wu, Ling'
'Wang, Yuan-Yuan'
'Zheng, Yue-Qing'

_publ_section_title
;<i>catena</i>-Poly[[[(2,2'-bipyridine-\k^2^<i>N</i>,<i>N</i>')(formato-\k<i>O</i>)copper(II)]-\m-formato-\k^2^<i>O</i>:<i>O</i>']
 formic acid solvate]
;
_journal_coeditor_code NG2087
_journal_issue 11
_journal_name_full 'Acta Crystallographica Section E'
_journal_page_first m2866
_journal_page_last m2868
_journal_paper_doi 10.1107/S1600536806040475
_journal_volume 62
_journal_year 2006
_chemical_formula_iupac '[Cu (C10 H8 N2) (C H O2)2], C H2 O2'
_chemical_formula_moiety 'C12 H10 Cu N2 O4, C H2 O2'
_chemical_formula_sum 'C13 H12 Cu N2 O6'
_chemical_formula_weight 355.79
_chemical_name_systematic
;
 Poly-catena-[(2,2'-bipyridine-N,N')(formato)(\m-formato-O,O')copper(II)
 formic acid solvate]
;
_space_group_IT_number 14
_symmetry_cell_setting monoclinic
_symmetry_space_group_name_Hall '-P 2ybc'
_symmetry_space_group_name_H-M 'P 1 21/c 1'
_atom_sites_solution_hydrogens geom
_atom_sites_solution_primary direct
_atom_sites_solution_secondary difmap
_audit_creation_method SHELXL-97
_cell_angle_alpha 90.00
_cell_angle_beta 111.69(3)
_cell_angle_gamma 90.00
_cell_formula_units_Z 4
_cell_length_a 9.6639(19)
_cell_length_b 15.692(3)
_cell_length_c 10.083(2)
_cell_measurement_reflns_used 11352
_cell_measurement_temperature 295(2)
_cell_measurement_theta_max 27.5
_cell_measurement_theta_min 3.0
_cell_volume 1420.8(6)
_computing_cell_refinement RAPID-AUTO
_computing_data_collection 'RAPID-AUTO (Rigaku, 1998)'
_computing_data_reduction 'Crystal Structure (Rigaku/MSC,2002)'
_computing_molecular_graphics 'SHELXTL (Bruker, 1997)'
_computing_publication_material SHELXTL
_computing_structure_refinement 'SHELXL97 (Sheldrick, 1997)'
_computing_structure_solution 'SHELXS97 (Sheldrick, 1997)'
_diffrn_ambient_temperature 295(2)
_diffrn_measured_fraction_theta_full 0.997
_diffrn_measured_fraction_theta_max 0.997
_diffrn_measurement_device_type 'Rigaku R-AXIS RAPID IP'
_diffrn_measurement_method \w
_diffrn_radiation_monochromator graphite
_diffrn_radiation_source 'fine-focus sealed tube'
_diffrn_radiation_type MoK\a
_diffrn_radiation_wavelength 0.71073
_diffrn_reflns_av_R_equivalents 0.0433
_diffrn_reflns_av_sigmaI/netI 0.0367
_diffrn_reflns_limit_h_max 12
_diffrn_reflns_limit_h_min -12
_diffrn_reflns_limit_k_max 20
_diffrn_reflns_limit_k_min -19
_diffrn_reflns_limit_l_max 12
_diffrn_reflns_limit_l_min -13
_diffrn_reflns_number 13687
_diffrn_reflns_theta_full 27.48
_diffrn_reflns_theta_max 27.48
_diffrn_reflns_theta_min 3.39
_diffrn_standards_decay_% 20
_diffrn_standards_interval_count 97
_diffrn_standards_number 3
_exptl_absorpt_coefficient_mu 1.568
_exptl_absorpt_correction_T_max 0.710
_exptl_absorpt_correction_T_min 0.612
_exptl_absorpt_correction_type multi-scan
_exptl_absorpt_process_details '(ABSCOR; Higashi,1995)'
_exptl_crystal_colour blue
_exptl_crystal_density_diffrn 1.663
_exptl_crystal_density_method 'not measured'
_exptl_crystal_description block
_exptl_crystal_F_000 724
_exptl_crystal_size_max 0.440
_exptl_crystal_size_mid 0.310
_exptl_crystal_size_min 0.220
_refine_diff_density_max 0.393
_refine_diff_density_min -0.375
_refine_ls_extinction_method none
_refine_ls_goodness_of_fit_ref 1.026
_refine_ls_hydrogen_treatment refU
_refine_ls_matrix_type full
_refine_ls_number_parameters 200
_refine_ls_number_reflns 3244
_refine_ls_number_restraints 0
_refine_ls_restrained_S_all 1.026
_refine_ls_R_factor_all 0.0388
_refine_ls_R_factor_gt 0.0297
_refine_ls_shift/su_max 0.001
_refine_ls_shift/su_mean 0.000
_refine_ls_structure_factor_coef Fsqd
_refine_ls_weighting_details 'calc w=1/[\s^2^(Fo^2^)+(0.0302P)^2^+1.0049P] where P=(Fo^2^+2Fc^2^)/3'
_refine_ls_weighting_scheme calc
_refine_ls_wR_factor_gt 0.0674
_refine_ls_wR_factor_ref 0.0711
_reflns_number_gt 2755
_reflns_number_total 3244
_reflns_threshold_expression >2\s(I)
_cod_data_source_file ng2087.cif
_cod_data_source_block I
_cod_depositor_comments
;
The following automatic conversions were performed:
'_refine_ls_hydrogen_treatment' value 'refu' changed to 'refU' according
to '/home/saulius/struct/CIF-dictionaries/cif_core.dic' dictionary named
'cif_core.dic' version 2.4.1 from 2010-06-29.

Automatic conversion script
Id: cif_fix_enum 1527 2010-12-29 10:47:43Z saulius 

The following automatic conversions were performed:

'_refine_ls_hydrogen_treatment' value 'refu' changed to 'refU'
according to /home/saulius/struct/CIF-dictionaries/cif_core.dic
dictionary named 'cif_core.dic' version 2.4.1 from 2010-06-29.

Automatic conversion script
Id: cif_fix_values 1715 2011-07-08 13:25:40Z adriana 
;
_cod_original_sg_symbol_H-M 'P 21/c'
_cod_database_code 2211125
_cod_database_fobs_code 2211125

loop_
_symmetry_equiv_pos_as_xyz
'x, y, z'
'-x, y+1/2, -z+1/2'
'-x, -y, -z'
'x, -y-1/2, z-1/2'

loop_
_atom_site_type_symbol
_atom_site_label
_atom_site_fract_x
_atom_site_fract_y
_atom_site_fract_z
_atom_site_U_iso_or_equiv
_atom_site_adp_type
_atom_site_calc_flag
_atom_site_refinement_flags
_atom_site_occupancy
Cu Cu 0.37524(3) 0.160908(14) 0.75733(2) 0.01294(8) Uani d . 1
N N1 0.27871(19) 0.07120(10) 0.60987(17) 0.0158(3) Uani d . 1
N N2 0.52056(19) 0.06652(10) 0.83814(17) 0.0148(3) Uani d . 1
C C1 0.1556(2) 0.08109(14) 0.4943(2) 0.0220(4) Uani d . 1
H H1 0.0952 0.1281 0.4890 0.026(2) Uiso calc R 1
C C2 0.1140(3) 0.02389(15) 0.3818(2) 0.0277(5) Uani d . 1
H H2 0.0268 0.0319 0.3028 0.026(2) Uiso calc R 1
C C3 0.2050(3) -0.04532(15) 0.3896(2) 0.0269(5) Uani d . 1
H H3 0.1809 -0.0838 0.3143 0.026(2) Uiso calc R 1
C C4 0.3319(2) -0.05703(13) 0.5095(2) 0.0204(4) Uani d . 1
H H4 0.3937 -0.1036 0.5165 0.026(2) Uiso calc R 1
C C5 0.3658(2) 0.00228(12) 0.6197(2) 0.0146(4) Uani d . 1
C C6 0.4986(2) -0.00283(12) 0.7524(2) 0.0155(4) Uani d . 1
C C7 0.5949(2) -0.07162(13) 0.7898(2) 0.0206(4) Uani d . 1
H H7 0.5782 -0.1189 0.7303 0.026(2) Uiso calc R 1
C C8 0.7164(3) -0.06911(14) 0.9172(2) 0.0239(5) Uani d . 1
H H8 0.7830 -0.1145 0.9439 0.026(2) Uiso calc R 1
C C9 0.7376(3) 0.00160(14) 1.0042(2) 0.0246(5) Uani d . 1
H H9 0.8179 0.0041 1.0908 0.026(2) Uiso calc R 1
C C10 0.6380(2) 0.06861(13) 0.9608(2) 0.0201(4) Uani d . 1
H H10 0.6532 0.1165 1.0188 0.026(2) Uiso calc R 1
O O1 0.21318(17) 0.24305(9) 0.67693(15) 0.0188(3) Uani d . 1
O O2 0.08930(17) 0.18554(9) 0.80244(15) 0.0208(3) Uani d . 1
C C11 0.1040(2) 0.23887(13) 0.7177(2) 0.0181(4) Uani d . 1
H H11 0.0287 0.2791 0.6812 0.026(2) Uiso calc R 1
O O3 0.48174(16) 0.23548(9) 0.91633(14) 0.0168(3) Uani d . 1
O O4 0.49916(16) 0.29672(9) 1.12067(14) 0.0164(3) Uani d . 1
C C12 0.4297(2) 0.25646(12) 1.0107(2) 0.0149(4) Uani d . 1
H H12 0.3325 0.2404 0.9958 0.026(2) Uiso calc R 1
O O5 0.82585(19) 0.33536(10) 0.77809(18) 0.0289(4) Uani d . 1
O O6 0.86199(17) 0.20494(10) 0.87720(16) 0.0243(3) Uani d . 1
C C13 0.7892(2) 0.27710(14) 0.8358(2) 0.0232(5) Uani d . 1
H H13 0.7014 0.2837 0.8525 0.026(2) Uiso calc R 1
H H6A 0.9516 0.2025 0.8640 0.050 Uiso d . 1

loop_
_atom_site_aniso_label
_atom_site_aniso_U_11
_atom_site_aniso_U_22
_atom_site_aniso_U_33
_atom_site_aniso_U_12
_atom_site_aniso_U_13
_atom_site_aniso_U_23
Cu 0.01386(13) 0.01350(13) 0.01163(12) 0.00051(9) 0.00491(9) -0.00048(9)
N1 0.0142(8) 0.0183(8) 0.0150(8) -0.0020(6) 0.0053(7) 0.0001(7)
N2 0.0164(9) 0.0147(8) 0.0137(8) -0.0011(6) 0.0061(7) 0.0020(6)
C1 0.0182(11) 0.0236(11) 0.0208(10) -0.0004(8) 0.0034(9) -0.0008(9)
C2 0.0206(12) 0.0349(13) 0.0203(11) -0.0049(9) -0.0011(9) -0.0032(9)
C3 0.0310(13) 0.0291(12) 0.0189(10) -0.0105(10) 0.0074(9) -0.0084(9)
C4 0.0255(12) 0.0170(10) 0.0211(10) -0.0028(8) 0.0115(9) -0.0031(8)
C5 0.0154(10) 0.0146(9) 0.0161(9) -0.0019(7) 0.0086(8) 0.0004(7)
C6 0.0187(10) 0.0148(9) 0.0146(9) -0.0016(8) 0.0081(8) 0.0012(7)
C7 0.0239(11) 0.0175(10) 0.0222(10) 0.0018(8) 0.0104(9) 0.0005(8)
C8 0.0240(12) 0.0198(10) 0.0276(11) 0.0040(9) 0.0091(10) 0.0081(9)
C9 0.0212(12) 0.0269(11) 0.0198(10) 0.0014(9) 0.0005(9) 0.0034(9)
C10 0.0218(11) 0.0205(10) 0.0150(9) -0.0011(8) 0.0032(8) -0.0002(8)
O1 0.0195(8) 0.0198(7) 0.0199(7) 0.0050(6) 0.0105(6) 0.0030(6)
O2 0.0183(8) 0.0245(7) 0.0205(7) 0.0009(6) 0.0084(6) 0.0034(6)
C11 0.0158(11) 0.0205(10) 0.0158(9) 0.0031(8) 0.0032(8) -0.0029(8)
O3 0.0191(8) 0.0194(7) 0.0143(6) -0.0017(6) 0.0087(6) -0.0037(5)
O4 0.0178(8) 0.0185(7) 0.0138(7) -0.0014(6) 0.0068(6) -0.0025(5)
C12 0.0160(10) 0.0133(9) 0.0158(9) 0.0010(7) 0.0064(8) 0.0022(7)
O5 0.0255(9) 0.0275(8) 0.0357(9) -0.0005(7) 0.0135(7) -0.0002(7)
O6 0.0199(8) 0.0289(8) 0.0277(8) -0.0011(6) 0.0132(7) 0.0005(7)
C13 0.0166(11) 0.0303(12) 0.0216(10) -0.0015(9) 0.0058(9) -0.0098(9)

loop_
_atom_type_symbol
_atom_type_description
_atom_type_scat_dispersion_real
_atom_type_scat_dispersion_imag
_atom_type_scat_source
C C 0.0033 0.0016 'International Tables Vol C Tables 4.2.6.8 and 6.1.1.4'
H H 0.0000 0.0000 'International Tables Vol C Tables 4.2.6.8 and 6.1.1.4'
N N 0.0061 0.0033 'International Tables Vol C Tables 4.2.6.8 and 6.1.1.4'
O O 0.0106 0.0060 'International Tables Vol C Tables 4.2.6.8 and 6.1.1.4'
Cu Cu 0.3201 1.2651 'International Tables Vol C Tables 4.2.6.8 and 6.1.1.4'

loop_
_geom_angle_atom_site_label_1
_geom_angle_atom_site_label_2
_geom_angle_atom_site_label_3
_geom_angle_site_symmetry_3
_geom_angle
_geom_angle_publ_flag
O3 Cu O1 . 92.51(7) y
O3 Cu N2 . 91.83(7) y
O1 Cu N2 . 172.77(6) y
O3 Cu N1 . 172.51(6) y
O1 Cu N1 . 94.20(7) y
N2 Cu N1 . 81.17(7) y
O3 Cu O4 4_565 95.07(6) y
O1 Cu O4 4_565 94.46(6) y
N2 Cu O4 4_565 90.91(6) y
N1 Cu O4 4_565 87.72(6) y
C1 N1 C5 . 119.24(17) ?
C1 N1 Cu . 125.89(14) ?
C5 N1 Cu . 113.59(13) ?
C10 N2 C6 . 119.29(18) ?
C10 N2 Cu . 126.09(14) ?
C6 N2 Cu . 114.49(13) ?
N1 C1 C2 . 122.4(2) ?
N1 C1 H1 . 118.8 ?
C2 C1 H1 . 118.8 ?
C3 C2 C1 . 118.5(2) ?
C3 C2 H2 . 120.7 ?
C1 C2 H2 . 120.7 ?
C4 C3 C2 . 119.7(2) ?
C4 C3 H3 . 120.1 ?
C2 C3 H3 . 120.1 ?
C3 C4 C5 . 118.7(2) ?
C3 C4 H4 . 120.6 ?
C5 C4 H4 . 120.6 ?
N1 C5 C4 . 121.33(19) ?
N1 C5 C6 . 114.83(17) ?
C4 C5 C6 . 123.81(18) ?
N2 C6 C7 . 121.43(19) ?
N2 C6 C5 . 114.38(17) ?
C7 C6 C5 . 124.19(18) ?
C6 C7 C8 . 119.0(2) ?
C6 C7 H7 . 120.5 ?
C8 C7 H7 . 120.5 ?
C9 C8 C7 . 119.2(2) ?
C9 C8 H8 . 120.4 ?
C7 C8 H8 . 120.4 ?
C8 C9 C10 . 119.1(2) ?
C8 C9 H9 . 120.4 ?
C10 C9 H9 . 120.4 ?
N2 C10 C9 . 121.91(19) ?
N2 C10 H10 . 119.0 ?
C9 C10 H10 . 119.0 ?
C11 O1 Cu . 117.76(13) ?
O2 C11 O1 . 125.37(19) ?
O2 C11 H11 . 117.3 ?
O1 C11 H11 . 117.3 ?
C12 O3 Cu . 122.49(13) ?
C12 O4 Cu 4_566 117.92(13) ?
O4 C12 O3 . 124.70(19) ?
O4 C12 H12 . 117.7 ?
O3 C12 H12 . 117.7 ?
C13 O6 H6A . 114.2 ?
O5 C13 O6 . 126.0(2) ?
O5 C13 H13 . 117.0 ?
O6 C13 H13 . 117.0 ?

loop_
_geom_bond_atom_site_label_1
_geom_bond_atom_site_label_2
_geom_bond_site_symmetry_2
_geom_bond_distance
_geom_bond_publ_flag
Cu O1 . 1.958(2) y
Cu O3 . 1.944(2) y
Cu O4 4_565 2.235(2) y
Cu N1 . 2.009(2) y
Cu N2 . 1.996(2) y
N1 C1 . 1.332(3) ?
N1 C5 . 1.351(3) ?
N2 C10 . 1.334(3) ?
N2 C6 . 1.357(2) ?
C1 C2 . 1.385(3) ?
C1 H1 . 0.9300 ?
C2 C3 . 1.381(3) ?
C2 H2 . 0.9300 ?
C3 C4 . 1.379(3) ?
C3 H3 . 0.9300 ?
C4 C5 . 1.393(3) ?
C4 H4 . 0.9300 ?
C5 C6 . 1.475(3) ?
C6 C7 . 1.383(3) ?
C7 C8 . 1.384(3) ?
C7 H7 . 0.9300 ?
C8 C9 . 1.382(3) ?
C8 H8 . 0.9300 ?
C9 C10 . 1.383(3) ?
C9 H9 . 0.9300 ?
C10 H10 . 0.9300 ?
O1 C11 . 1.268(3) ?
O2 C11 . 1.241(2) ?
C11 H11 . 0.9300 ?
O3 C12 . 1.273(2) ?
O4 C12 . 1.237(2) ?
O4 Cu 4_566 2.2349(14) ?
C12 H12 . 0.9300 ?
O5 C13 . 1.205(3) ?
O6 C13 . 1.317(3) ?
O6 H6A . 0.9243 ?
C13 H13 . 0.9300 ?

loop_
_geom_hbond_atom_site_label_D
_geom_hbond_atom_site_label_H
_geom_hbond_atom_site_label_A
_geom_hbond_site_symmetry_A
_geom_hbond_distance_DH
_geom_hbond_distance_HA
_geom_hbond_distance_DA
_geom_hbond_angle_DHA
_geom_hbond_publ_flag
O6 H6A O2 1_655 0.920 1.680 2.591(3) 166 y
C1 H1 O1 1_555 0.930 2.560 3.066(3) 115 y
C4 H4 O4 2_646 0.930 2.550 3.352(3) 145 y
C8 H8 O1 2_646 0.930 2.550 3.245(3) 131 y
C10 H10 O3 1_555 0.930 2.460 2.973(3) 115 y
C12 H12 O2 1_555 0.930 2.580 3.371(3) 143 y
C12 H12 O1 4_566 0.930 2.510 3.127(3) 123 y
C13 H13 O3 1_555 0.930 2.550 3.419(3) 156 y

loop_
_geom_torsion_atom_site_label_1
_geom_torsion_atom_site_label_2
_geom_torsion_atom_site_label_3
_geom_torsion_atom_site_label_4
_geom_torsion
N1 C5 C6 C7 173.89(19)
C4 C5 C6 N2 172.28(19)
